data_2201517
loop_
_publ_author_name
'Ouarsal, Rachid'
'Alaoui Tahiri, Aziz'
'Lachkar, Mohammed'
'Slimani, Zineb'
'El Bali, Brahim'
'Bolte, Michael'

_publ_section_title
;
 Barium dihydrogen phosphite hemihydrate
;
_journal_issue 9
_journal_name_full 'Acta Crystallographica Section E'
_journal_page_first i72
_journal_page_last i73
_journal_paper_doi 10.1107/S1600536802013569
_journal_volume 58
_journal_year 2002
_chemical_formula_iupac 'Ba (H2 P O3)2, 0.5H2 O'
_chemical_formula_moiety 'Ba 2+, (H2 O3 P 1-)2 , 0.5H2 O'
_chemical_formula_structural 'Ba (H2 P O3)2, 0.5H2 O'
_chemical_formula_sum 'Ba H5 O6.5 P2'
_chemical_formula_weight 308.32
_chemical_name_common 'barium dihydrogen phosphite hemihydrate'
_chemical_name_systematic
;
barium dihydrogen phosphite hemihydrate
;
_space_group_IT_number 14
_symmetry_cell_setting monoclinic
_symmetry_space_group_name_Hall '-P 2yn'
_symmetry_space_group_name_H-M 'P 1 21/n 1'
_atom_sites_solution_hydrogens geom
_atom_sites_solution_primary direct
_atom_sites_solution_secondary difmap
_audit_creation_method SHELXL-97
_cell_angle_alpha 90.00
_cell_angle_beta 90.493(6)
_cell_angle_gamma 90.00
_cell_formula_units_Z 8
_cell_length_a 11.2351(8)
_cell_length_b 8.7244(5)
_cell_length_c 14.0518(9)
_cell_measurement_reflns_used 32287
_cell_measurement_temperature 173(2)
_cell_measurement_theta_max 32.7
_cell_measurement_theta_min 4.0
_cell_volume 1377.30(15)
_computing_cell_refinement X-AREA
_computing_data_collection 'X-AREA (Stoe & Cie, 2001)'
_computing_data_reduction X-AREA
_computing_molecular_graphics 'XP in SHELXTL-Plus (Sheldrick, 1991)'
_computing_structure_refinement 'SHELXL97 (Sheldrick, 1997)'
_computing_structure_solution 'SHELXS97 (Sheldrick, 1990)'
_diffrn_ambient_temperature 173(2)
_diffrn_measured_fraction_theta_full 0.998
_diffrn_measured_fraction_theta_max 0.998
_diffrn_measurement_device_type 'STOE IPDS-II two-circle'
_diffrn_measurement_method \w
_diffrn_radiation_monochromator graphite
_diffrn_radiation_source 'fine-focus sealed tube'
_diffrn_radiation_type MoK\a
_diffrn_radiation_wavelength 0.71073
_diffrn_reflns_av_R_equivalents 0.0969
_diffrn_reflns_av_sigmaI/netI 0.0466
_diffrn_reflns_limit_h_max 16
_diffrn_reflns_limit_h_min -16
_diffrn_reflns_limit_k_max 12
_diffrn_reflns_limit_k_min -12
_diffrn_reflns_limit_l_max 20
_diffrn_reflns_limit_l_min -20
_diffrn_reflns_number 38630
_diffrn_reflns_theta_full 31.50
_diffrn_reflns_theta_max 31.50
_diffrn_reflns_theta_min 3.72
_diffrn_standards_decay_% 0
_diffrn_standards_interval_time 0
_diffrn_standards_number 0
_exptl_absorpt_coefficient_mu 6.206
_exptl_absorpt_correction_T_max 0.7466
_exptl_absorpt_correction_T_min 0.2754
_exptl_absorpt_correction_type empirical
_exptl_absorpt_process_details '(MULABS; Spek, 1990; Blessing, 1995)'
_exptl_crystal_colour colourless
_exptl_crystal_density_diffrn 2.974
_exptl_crystal_density_method 'not measured'
_exptl_crystal_description plate
_exptl_crystal_F_000 1144
_exptl_crystal_size_max 0.28
_exptl_crystal_size_mid 0.18
_exptl_crystal_size_min 0.05
_refine_diff_density_max 2.009
_refine_diff_density_min -1.785
_refine_ls_extinction_coef 0.0045(3)
_refine_ls_extinction_expression Fc^*^=kFc[1+0.001xFc^2^\l^3^/sin(2\q)]^-1/4^
_refine_ls_extinction_method SHELXL97
_refine_ls_goodness_of_fit_ref 0.929
_refine_ls_hydrogen_treatment mixed
_refine_ls_matrix_type full
_refine_ls_number_parameters 179
_refine_ls_number_reflns 4582
_refine_ls_number_restraints 2
_refine_ls_restrained_S_all 0.929
_refine_ls_R_factor_all 0.0481
_refine_ls_R_factor_gt 0.0355
_refine_ls_shift/su_max 0.002
_refine_ls_shift/su_mean 0.000
_refine_ls_structure_factor_coef Fsqd
_refine_ls_weighting_details 'calc w = 1/[\s^2^(Fo^2^)+(0.0533P)^2^] where P = (Fo^2^+2Fc^2^)/3'
_refine_ls_weighting_scheme calc
_refine_ls_wR_factor_gt 0.0825
_refine_ls_wR_factor_ref 0.0858
_reflns_number_gt 3635
_reflns_number_total 4582
_reflns_threshold_expression I>2\s(I)
_cod_data_source_file mg6016.cif
_cod_data_source_block I
_cod_original_sg_symbol_H-M 'P 21/n'
_cod_original_formula_sum 'Ba H5 O6.50 P2'
_cod_database_code 2201517
_cod_database_fobs_code 2201517

loop_
_symmetry_equiv_pos_as_xyz
'x, y, z'
'-x+1/2, y+1/2, -z+1/2'
'-x, -y, -z'
'x-1/2, -y-1/2, z-1/2'

loop_
_atom_site_label
_atom_site_fract_x
_atom_site_fract_y
_atom_site_fract_z
_atom_site_U_iso_or_equiv
_atom_site_adp_type
_atom_site_calc_flag
_atom_site_refinement_flags
_atom_site_occupancy
_atom_site_disorder_assembly
_atom_site_disorder_group
_atom_site_type_symbol
Ba1 0.79743(2) 0.02237(3) 0.522038(17) 0.01404(7) Uani d . 1 . . Ba
O1 0.9680(3) -0.0638(4) 0.3813(3) 0.0208(6) Uani d D 1 . . O
H1A 0.947(6) -0.156(2) 0.387(5) 0.025 Uiso d D 1 . . H
H1B 0.937(6) -0.039(8) 0.329(2) 0.025 Uiso d D 1 . . H
Ba2 0.74023(2) 0.50599(3) 0.519360(18) 0.01443(7) Uani d . 1 . . Ba
P1 0.75415(11) 0.64078(13) 0.26576(8) 0.0162(2) Uani d . 1 . . P
H1 0.7216 0.7806 0.2471 0.019 Uiso calc R 1 . . H
P2 0.67811(11) 0.76867(12) 0.75045(8) 0.0160(2) Uani d . 1 . . P
H2 0.5631 0.7844 0.7480 0.019 Uiso calc R 1 . . H
P3 0.50060(10) 0.22587(13) 0.54280(8) 0.0159(2) Uani d . 1 . . P
H3 0.5208 0.1248 0.6090 0.019 Uiso calc R 1 . . H
P4 0.99914(10) 0.69045(13) 0.60405(8) 0.0144(2) Uani d . 1 . . P
H4 0.9914 0.7554 0.6870 0.017 Uiso calc R 1 . . H
O11 0.8120(3) 0.5712(4) 0.1731(2) 0.0218(7) Uani d . 1 . . O
O12 0.6436(3) 0.5476(4) 0.2852(3) 0.0252(7) Uani d . 1 . . O
O13 0.8416(3) 0.6451(4) 0.3474(3) 0.0218(7) Uani d . 1 . . O
O21 0.7326(4) 0.9117(4) 0.6995(3) 0.0247(7) Uani d . 1 . . O
O22 0.7079(4) 0.6257(4) 0.6943(2) 0.0206(7) Uani d . 1 . . O
O23 0.7154(3) 0.7630(4) 0.8537(2) 0.0180(6) Uani d . 1 . . O
O31 0.5128(3) 0.3905(4) 0.5898(3) 0.0244(7) Uani d . 1 . . O
O32 0.6016(3) 0.2174(4) 0.4734(2) 0.0209(6) Uani d . 1 . . O
O33 0.3762(3) 0.2028(4) 0.5077(3) 0.0221(7) Uani d . 1 . . O
O41 1.1243(3) 0.7144(4) 0.5691(2) 0.0178(6) Uani d . 1 . . O
O42 0.9712(3) 0.5141(4) 0.6175(3) 0.0229(7) Uani d . 1 . . O
O43 0.8988(3) 0.7503(4) 0.5435(2) 0.0180(6) Uani d . 1 . . O

loop_
_atom_site_aniso_label
_atom_site_aniso_U_11
_atom_site_aniso_U_22
_atom_site_aniso_U_33
_atom_site_aniso_U_12
_atom_site_aniso_U_13
_atom_site_aniso_U_23
Ba1 0.01557(12) 0.01173(11) 0.01482(12) 0.00049(8) 0.00072(8) 0.00039(8)
O1 0.0238(17) 0.0181(14) 0.0205(16) 0.0003(13) 0.0001(13) 0.0001(12)
Ba2 0.01589(12) 0.01207(11) 0.01535(12) -0.00013(8) 0.00052(8) -0.00045(7)
P1 0.0182(5) 0.0149(4) 0.0155(5) 0.0014(4) 0.0000(4) -0.0002(4)
P2 0.0218(5) 0.0122(4) 0.0140(5) 0.0004(4) 0.0006(4) -0.0004(3)
P3 0.0154(5) 0.0150(5) 0.0171(5) 0.0002(4) 0.0005(4) -0.0002(4)
P4 0.0147(5) 0.0134(4) 0.0151(5) -0.0006(4) 0.0002(4) 0.0000(3)
O11 0.0245(17) 0.0222(16) 0.0189(15) -0.0026(13) 0.0039(13) 0.0013(12)
O12 0.0238(17) 0.0255(16) 0.0265(18) -0.0024(14) 0.0066(14) -0.0061(14)
O13 0.0254(17) 0.0225(15) 0.0174(15) 0.0050(13) -0.0047(13) -0.0016(12)
O21 0.041(2) 0.0158(14) 0.0169(15) -0.0044(14) 0.0049(14) -0.0001(12)
O22 0.0349(19) 0.0129(13) 0.0140(14) 0.0030(13) 0.0004(13) -0.0010(11)
O23 0.0230(15) 0.0159(13) 0.0152(14) -0.0002(12) 0.0006(11) -0.0010(11)
O31 0.0253(17) 0.0218(16) 0.0263(18) -0.0049(13) 0.0069(14) -0.0083(13)
O32 0.0204(15) 0.0246(16) 0.0179(15) 0.0025(13) 0.0023(12) -0.0024(12)
O33 0.0171(15) 0.0217(15) 0.0276(18) 0.0003(12) -0.0010(13) 0.0006(13)
O41 0.0171(14) 0.0151(13) 0.0212(15) -0.0010(11) 0.0006(11) 0.0017(11)
O42 0.0188(15) 0.0150(14) 0.0348(19) -0.0030(12) -0.0013(13) 0.0069(13)
O43 0.0159(14) 0.0153(13) 0.0227(16) 0.0009(11) -0.0010(11) 0.0016(11)

loop_
_atom_type_symbol
_atom_type_description
_atom_type_scat_dispersion_real
_atom_type_scat_dispersion_imag
_atom_type_scat_source
Ba Ba -0.3244 2.2819 'International Tables Vol C Tables 4.2.6.8 and 6.1.1.4'
H H 0.0000 0.0000 'International Tables Vol C Tables 4.2.6.8 and 6.1.1.4'
O O 0.0106 0.0060 'International Tables Vol C Tables 4.2.6.8 and 6.1.1.4'
P P 0.1023 0.0942 'International Tables Vol C Tables 4.2.6.8 and 6.1.1.4'

loop_
_geom_angle_atom_site_label_1
_geom_angle_atom_site_label_2
_geom_angle_atom_site_label_3
_geom_angle_site_symmetry_1
_geom_angle_site_symmetry_3
_geom_angle
O43 Ba1 O23 1_545 2_646 129.80(10)
O43 Ba1 O41 1_545 3_766 131.00(10)
O23 Ba1 O41 2_646 3_766 71.23(10)
O43 Ba1 O21 1_545 1_545 72.67(11)
O23 Ba1 O21 2_646 1_545 71.22(10)
O41 Ba1 O21 3_766 1_545 142.04(10)
O43 Ba1 O33 1_545 3_656 71.72(10)
O23 Ba1 O33 2_646 3_656 126.42(10)
O41 Ba1 O33 3_766 3_656 137.34(10)
O21 Ba1 O33 1_545 3_656 72.65(11)
O43 Ba1 O32 1_545 . 152.82(10)
O23 Ba1 O32 2_646 . 69.60(10)
O41 Ba1 O32 3_766 . 69.13(10)
O21 Ba1 O32 1_545 . 102.38(11)
O33 Ba1 O32 3_656 . 81.26(11)
O43 Ba1 O1 1_545 . 63.51(10)
O23 Ba1 O1 2_646 . 132.92(10)
O41 Ba1 O1 3_766 . 71.47(10)
O21 Ba1 O1 1_545 . 135.27(11)
O33 Ba1 O1 3_656 . 100.52(10)
O32 Ba1 O1 . . 120.58(10)
O43 Ba1 O1 1_545 3_756 71.26(10)
O23 Ba1 O1 2_646 3_756 70.53(10)
O41 Ba1 O1 3_766 3_756 80.06(10)
O21 Ba1 O1 1_545 3_756 82.55(11)
O33 Ba1 O1 3_656 3_756 140.08(10)
O32 Ba1 O1 . 3_756 135.50(10)
O1 Ba1 O1 . 3_756 75.64(11)
O43 Ba1 O11 1_545 2_645 113.59(10)
O23 Ba1 O11 2_646 2_645 116.57(10)
O41 Ba1 O11 3_766 2_645 66.01(10)
O21 Ba1 O11 1_545 2_645 139.03(11)
O33 Ba1 O11 3_656 2_645 71.71(10)
O32 Ba1 O11 . 2_645 52.68(9)
O1 Ba1 O11 . 2_645 71.37(10)
O1 Ba1 O11 3_756 2_645 138.40(10)
O22 Ba2 O41 . 3_766 139.51(11)
O22 Ba2 O43 . . 71.65(11)
O41 Ba2 O43 3_766 . 103.45(10)
O22 Ba2 O23 . 2_646 74.84(10)
O41 Ba2 O23 3_766 2_646 70.41(10)
O43 Ba2 O23 . 2_646 112.84(10)
O22 Ba2 O33 . 3_666 73.38(10)
O41 Ba2 O33 3_766 3_666 143.89(10)
O43 Ba2 O33 . 3_666 68.41(10)
O23 Ba2 O33 2_646 3_666 145.69(10)
O22 Ba2 O31 . . 72.57(11)
O41 Ba2 O31 3_766 . 113.57(10)
O43 Ba2 O31 . . 141.11(10)
O23 Ba2 O31 2_646 . 71.14(11)
O33 Ba2 O31 3_666 . 87.20(10)
O22 Ba2 O42 . . 71.79(11)
O41 Ba2 O42 3_766 . 74.85(10)
O43 Ba2 O42 . . 50.48(9)
O23 Ba2 O42 2_646 . 64.40(10)
O33 Ba2 O42 3_666 . 116.11(10)
O31 Ba2 O42 . . 128.44(11)
O22 Ba2 O13 . . 130.13(10)
O41 Ba2 O13 3_766 . 72.43(10)
O43 Ba2 O13 . . 62.26(10)
O23 Ba2 O13 2_646 . 139.84(10)
O33 Ba2 O13 3_666 . 72.93(10)
O31 Ba2 O13 . . 139.88(11)
O42 Ba2 O13 . . 91.68(10)
O22 Ba2 O32 . . 116.32(10)
O41 Ba2 O32 3_766 . 66.95(9)
O43 Ba2 O32 . . 170.30(9)
O23 Ba2 O32 2_646 . 66.21(10)
O33 Ba2 O32 3_666 . 118.24(10)
O31 Ba2 O32 . . 48.47(9)
O42 Ba2 O32 . . 124.93(9)
O13 Ba2 O32 . . 111.70(10)
O13 P1 O12 . . 114.1(2)
O13 P1 O11 . . 111.5(2)
O12 P1 O11 . . 106.6(2)
O13 P1 H1 . . 108.1
O12 P1 H1 . . 108.1
O11 P1 H1 . . 108.1
O23 P2 O22 . . 114.46(19)
O23 P2 O21 . . 111.1(2)
O22 P2 O21 . . 109.2(2)
O23 P2 H2 . . 107.3
O22 P2 H2 . . 107.3
O21 P2 H2 . . 107.3
O33 P3 O32 . . 119.2(2)
O33 P3 O31 . . 109.7(2)
O32 P3 O31 . . 104.6(2)
O33 P3 H3 . . 107.6
O32 P3 H3 . . 107.6
O31 P3 H3 . . 107.6
O43 P4 O41 . . 117.73(19)
O43 P4 O42 . . 104.9(2)
O41 P4 O42 . . 111.12(19)
O43 P4 H4 . . 107.5
O41 P4 H4 . . 107.5
O42 P4 H4 . . 107.5

loop_
_geom_bond_atom_site_label_1
_geom_bond_atom_site_label_2
_geom_bond_site_symmetry_2
_geom_bond_distance
_geom_bond_publ_flag
Ba1 O43 1_545 2.649(3) ?
Ba1 O23 2_646 2.736(3) ?
Ba1 O41 3_766 2.776(3) ?
Ba1 O21 1_545 2.777(3) ?
Ba1 O33 3_656 2.797(4) ?
Ba1 O32 . 2.859(4) ?
Ba1 O1 . 2.866(4) ?
Ba1 O1 3_756 2.976(4) ?
Ba1 O11 2_645 3.025(4) ?
Ba1 Ba2 . 4.2681(4) ?
O1 H1A . 0.8400(10) ?
O1 H1B . 0.8400(10) ?
Ba2 O22 . 2.698(3) ?
Ba2 O41 3_766 2.755(3) ?
Ba2 O43 . 2.797(3) ?
Ba2 O23 2_646 2.812(3) ?
Ba2 O33 3_666 2.881(4) ?
Ba2 O31 . 2.927(4) ?
Ba2 O42 . 2.929(4) ?
Ba2 O13 . 2.942(4) ?
Ba2 O32 . 3.028(4) ?
P1 O13 . 1.504(4) ?
P1 O12 . 1.511(4) ?
P1 O11 . 1.582(4) ?
P1 H1 . 1.3000 ?
P2 O23 . 1.507(3) ?
P2 O22 . 1.515(3) ?
P2 O21 . 1.566(4) ?
P2 H2 . 1.3000 ?
P3 O33 . 1.492(4) ?
P3 O32 . 1.505(4) ?
P3 O31 . 1.586(4) ?
P3 H3 . 1.3000 ?
P4 O43 . 1.500(3) ?
P4 O41 . 1.508(3) ?
P4 O42 . 1.582(3) ?
P4 H4 . 1.3000 ?

loop_
_geom_hbond_atom_site_label_D
_geom_hbond_atom_site_label_H
_geom_hbond_atom_site_label_A
_geom_hbond_site_symmetry_A
_geom_hbond_distance_DH
_geom_hbond_distance_HA
_geom_hbond_distance_DA
_geom_hbond_angle_DHA
O1 H1A O13 1_545 0.8400(10) 2.17(3) 2.947(5) 153(7)
O1 H1A O43 1_545 0.8400(10) 2.41(6) 2.909(5) 118(6)
O1 H1B O12 2_645 0.8400(10) 1.986(12) 2.818(5) 171(7)
